data_1503761
loop_
_publ_author_name
'Yang, Yong-Sheng'
'Shen, Zhi-Liang'
'Loh, Teck-Peng'

_publ_section_title
;
 Indium (zinc)-copper-mediated Barbier-type alkylation reaction of
 nitrones in water: synthesis of amines and hydroxylamines.
;
_journal_issue 6
_journal_name_full 'Organic letters'
_journal_page_first 1209
_journal_page_last 1212
_journal_paper_doi 10.1021/ol8027362
_journal_volume 11
_journal_year 2009
_chemical_formula_moiety 'C17 H20 Br N O'
_chemical_formula_sum 'C17 H20 Br N O'
_chemical_formula_weight 334.25
_chemical_name_systematic
;

 ?

;
_space_group_IT_number 148
_symmetry_cell_setting trigonal
_symmetry_space_group_name_Hall '-R 3'
_symmetry_space_group_name_H-M 'R -3 :H'
_atom_sites_solution_hydrogens geom
_atom_sites_solution_primary direct
_atom_sites_solution_secondary difmap
_audit_creation_method SHELXL-97
_cell_angle_alpha 90.00
_cell_angle_beta 90.00
_cell_angle_gamma 120.00
_cell_formula_units_Z 18
_cell_length_a 29.9907(3)
_cell_length_b 29.9907(3)
_cell_length_c 9.3564(2)
_cell_measurement_reflns_used 7616
_cell_measurement_temperature 173(2)
_cell_measurement_theta_max 23.55
_cell_measurement_theta_min 2.68
_cell_volume 7288.07(19)
_computing_cell_refinement 'Bruker SMART'
_computing_data_collection 'Bruker SMART'
_computing_data_reduction 'Bruker SAINT'
_computing_molecular_graphics 'Bruker SHELXTL'
_computing_publication_material 'Bruker SHELXTL'
_computing_structure_refinement 'SHELXL-97 (Sheldrick, 1997)'
_computing_structure_solution 'SHELXS-97 (Sheldrick, 1990)'
_diffrn_ambient_temperature 173(2)
_diffrn_measured_fraction_theta_full 0.999
_diffrn_measured_fraction_theta_max 0.999
_diffrn_measurement_device_type 'CCD area detector'
_diffrn_measurement_method 'phi and omega scans'
_diffrn_radiation_monochromator graphite
_diffrn_radiation_source 'fine-focus sealed tube'
_diffrn_radiation_type MoK\a
_diffrn_radiation_wavelength 0.71073
_diffrn_reflns_av_R_equivalents 0.0578
_diffrn_reflns_av_sigmaI/netI 0.0235
_diffrn_reflns_limit_h_max 35
_diffrn_reflns_limit_h_min -35
_diffrn_reflns_limit_k_max 35
_diffrn_reflns_limit_k_min -35
_diffrn_reflns_limit_l_max 11
_diffrn_reflns_limit_l_min -11
_diffrn_reflns_number 42187
_diffrn_reflns_theta_full 24.98
_diffrn_reflns_theta_max 24.98
_diffrn_reflns_theta_min 2.31
_exptl_absorpt_coefficient_mu 2.534
_exptl_absorpt_correction_T_max 0.6056
_exptl_absorpt_correction_T_min 0.5169
_exptl_absorpt_correction_type multi-scan
_exptl_absorpt_process_details sadabs
_exptl_crystal_colour colourless
_exptl_crystal_density_diffrn 1.371
_exptl_crystal_density_method 'not measured'
_exptl_crystal_description prism
_exptl_crystal_F_000 3096
_exptl_crystal_size_max 0.30
_exptl_crystal_size_mid 0.30
_exptl_crystal_size_min 0.22
_refine_diff_density_max 2.235
_refine_diff_density_min -0.660
_refine_diff_density_rms 0.106
_refine_ls_extinction_method none
_refine_ls_goodness_of_fit_ref 1.184
_refine_ls_hydrogen_treatment constr
_refine_ls_matrix_type full
_refine_ls_number_parameters 184
_refine_ls_number_reflns 2845
_refine_ls_number_restraints 0
_refine_ls_restrained_S_all 1.184
_refine_ls_R_factor_all 0.0747
_refine_ls_R_factor_gt 0.0589
_refine_ls_shift/su_max 0.000
_refine_ls_shift/su_mean 0.000
_refine_ls_structure_factor_coef Fsqd
_refine_ls_weighting_details 'calc w=1/[\s^2^(Fo^2^)+(0.0658P)^2^+88.7090P] where P=(Fo^2^+2Fc^2^)/3'
_refine_ls_weighting_scheme calc
_refine_ls_wR_factor_gt 0.1666
_refine_ls_wR_factor_ref 0.1732
_reflns_number_gt 2299
_reflns_number_total 2845
_reflns_threshold_expression >2sigma(I)
_cod_data_source_file ol8027362_si_002.cif
_cod_data_source_block ltp98
_cod_depositor_comments
;
The following automatic conversions were performed:

'_symmetry_cell_setting' value 'Trigonal' changed to 'trigonal'
according to /home/saulius/struct/CIF-dictionaries/cif_core.dic
dictionary named 'cif_core.dic' version 2.4.2 from 2011-04-26.

Automatic conversion script
Id: cif_fix_values 1715 2011-07-08 13:25:40Z adriana 
;
_cod_original_sg_symbol_H-M R-3
_cod_database_code 1503761

loop_
_symmetry_equiv_pos_as_xyz
'x, y, z'
'-y, x-y, z'
'-x+y, -x, z'
'x+2/3, y+1/3, z+1/3'
'-y+2/3, x-y+1/3, z+1/3'
'-x+y+2/3, -x+1/3, z+1/3'
'x+1/3, y+2/3, z+2/3'
'-y+1/3, x-y+2/3, z+2/3'
'-x+y+1/3, -x+2/3, z+2/3'
'-x, -y, -z'
'y, -x+y, -z'
'x-y, x, -z'
'-x+2/3, -y+1/3, -z+1/3'
'y+2/3, -x+y+1/3, -z+1/3'
'x-y+2/3, x+1/3, -z+1/3'
'-x+1/3, -y+2/3, -z+2/3'
'y+1/3, -x+y+2/3, -z+2/3'
'x-y+1/3, x+2/3, -z+2/3'

loop_
_atom_site_label
_atom_site_type_symbol
_atom_site_fract_x
_atom_site_fract_y
_atom_site_fract_z
_atom_site_U_iso_or_equiv
_atom_site_adp_type
_atom_site_occupancy
_atom_site_symmetry_multiplicity
_atom_site_calc_flag
_atom_site_refinement_flags
Br1 Br 0.03977(2) 0.09307(3) 0.24467(6) 0.0485(3) Uani 1 1 d .
C1 C 0.10358(19) 0.0944(2) 0.2472(5) 0.0288(11) Uani 1 1 d .
C2 C 0.1292(2) 0.0997(2) 0.1199(6) 0.0366(13) Uani 1 1 d .
H2 H 0.1159 0.1042 0.0324 0.044 Uiso 1 1 calc R
C3 C 0.1748(2) 0.0984(2) 0.1226(6) 0.0324(12) Uani 1 1 d .
H3 H 0.1933 0.1031 0.0362 0.039 Uiso 1 1 calc R
C4 C 0.1937(2) 0.0902(2) 0.2488(6) 0.0307(12) Uani 1 1 d .
C5 C 0.1664(2) 0.0847(2) 0.3741(6) 0.0343(12) Uani 1 1 d .
H5 H 0.1790 0.0793 0.4618 0.041 Uiso 1 1 calc R
C6 C 0.1215(2) 0.0867(2) 0.3741(6) 0.0350(13) Uani 1 1 d .
H6 H 0.1033 0.0828 0.4606 0.042 Uiso 1 1 calc R
C7 C 0.2443(2) 0.0901(2) 0.2454(6) 0.0318(12) Uani 1 1 d .
H7 H 0.2495 0.0834 0.1438 0.038 Uiso 1 1 calc R
C8 C 0.2436(2) 0.0464(2) 0.3332(7) 0.0437(15) Uani 1 1 d .
H8 H 0.2347 0.0491 0.4347 0.052 Uiso 1 1 calc R
C9 C 0.2029(3) -0.0053(3) 0.2718(10) 0.062(2) Uani 1 1 d .
H9A H 0.2104 -0.0072 0.1707 0.093 Uiso 1 1 calc R
H9B H 0.1689 -0.0086 0.2808 0.093 Uiso 1 1 calc R
H9C H 0.2035 -0.0333 0.3244 0.093 Uiso 1 1 calc R
C10 C 0.2958(3) 0.0491(3) 0.3285(9) 0.0576(19) Uani 1 1 d .
H10A H 0.3066 0.0508 0.2289 0.086 Uiso 1 1 calc R
H10B H 0.2930 0.0185 0.3743 0.086 Uiso 1 1 calc R
H10C H 0.3213 0.0800 0.3795 0.086 Uiso 1 1 calc R
C11 C 0.2877(2) 0.1601(2) 0.4253(6) 0.0348(12) Uani 1 1 d .
H11A H 0.2803 0.1328 0.4965 0.042 Uiso 1 1 calc R
H11B H 0.2593 0.1679 0.4290 0.042 Uiso 1 1 calc R
C12 C 0.3375(2) 0.2079(2) 0.4639(6) 0.0354(13) Uani 1 1 d .
C13 C 0.3427(3) 0.2565(2) 0.4502(7) 0.0484(16) Uani 1 1 d .
H13 H 0.3148 0.2599 0.4149 0.058 Uiso 1 1 calc R
C14 C 0.3881(3) 0.2997(3) 0.4879(8) 0.062(2) Uani 1 1 d .
H14 H 0.3911 0.3327 0.4797 0.075 Uiso 1 1 calc R
C15 C 0.4293(3) 0.2960(3) 0.5371(8) 0.0571(19) Uani 1 1 d .
H15 H 0.4607 0.3262 0.5608 0.069 Uiso 1 1 calc R
C16 C 0.4247(2) 0.2486(3) 0.5518(7) 0.0526(17) Uani 1 1 d .
H16 H 0.4526 0.2455 0.5881 0.063 Uiso 1 1 calc R
C17 C 0.3788(2) 0.2045(3) 0.5132(6) 0.0423(14) Uani 1 1 d .
H17 H 0.3761 0.1717 0.5213 0.051 Uiso 1 1 calc R
N1 N 0.28949(16) 0.14099(17) 0.2824(5) 0.0316(10) Uani 1 1 d .
O1 O 0.28775(14) 0.17784(15) 0.1850(4) 0.0345(9) Uani 1 1 d .
H1 H 0.3098 0.1853 0.1202 0.052 Uiso 1 1 calc R

loop_
_atom_site_aniso_label
_atom_site_aniso_U_11
_atom_site_aniso_U_22
_atom_site_aniso_U_33
_atom_site_aniso_U_23
_atom_site_aniso_U_13
_atom_site_aniso_U_12
Br1 0.0421(4) 0.0849(6) 0.0326(4) 0.0036(3) 0.0033(2) 0.0424(4)
C1 0.027(3) 0.034(3) 0.024(3) -0.003(2) 0.001(2) 0.014(2)
C2 0.036(3) 0.046(3) 0.029(3) -0.003(2) 0.000(2) 0.021(3)
C3 0.033(3) 0.038(3) 0.025(3) -0.004(2) 0.005(2) 0.017(2)
C4 0.024(3) 0.027(3) 0.034(3) 0.000(2) 0.002(2) 0.007(2)
C5 0.029(3) 0.039(3) 0.031(3) 0.006(2) 0.003(2) 0.014(2)
C6 0.031(3) 0.045(3) 0.028(3) 0.002(2) 0.005(2) 0.018(3)
C7 0.028(3) 0.030(3) 0.035(3) 0.002(2) 0.005(2) 0.012(2)
C8 0.034(3) 0.037(3) 0.058(4) 0.016(3) 0.012(3) 0.016(3)
C9 0.052(4) 0.035(4) 0.092(6) 0.014(4) 0.008(4) 0.017(3)
C10 0.046(4) 0.048(4) 0.087(5) 0.021(4) 0.009(4) 0.029(3)
C11 0.030(3) 0.038(3) 0.032(3) 0.003(2) 0.007(2) 0.013(2)
C12 0.033(3) 0.041(3) 0.029(3) 0.000(2) 0.006(2) 0.016(3)
C13 0.045(4) 0.042(4) 0.058(4) -0.002(3) -0.001(3) 0.022(3)
C14 0.077(5) 0.035(4) 0.067(5) -0.009(3) 0.001(4) 0.022(4)
C15 0.043(4) 0.054(4) 0.056(4) -0.013(3) 0.004(3) 0.010(3)
C16 0.034(3) 0.071(5) 0.045(4) -0.009(3) -0.002(3) 0.020(3)
C17 0.039(3) 0.048(4) 0.037(3) 0.001(3) 0.002(3) 0.020(3)
N1 0.027(2) 0.027(2) 0.038(3) 0.0075(19) 0.0042(19) 0.0116(19)
O1 0.031(2) 0.036(2) 0.036(2) 0.0091(17) 0.0072(16) 0.0169(18)

loop_
_atom_type_symbol
_atom_type_description
_atom_type_scat_dispersion_real
_atom_type_scat_dispersion_imag
_atom_type_scat_source
C C 0.0033 0.0016 'International Tables Vol C Tables 4.2.6.8 and 6.1.1.4'
H H 0.0000 0.0000 'International Tables Vol C Tables 4.2.6.8 and 6.1.1.4'
N N 0.0061 0.0033 'International Tables Vol C Tables 4.2.6.8 and 6.1.1.4'
O O 0.0106 0.0060 'International Tables Vol C Tables 4.2.6.8 and 6.1.1.4'
Br Br -0.2901 2.4595 'International Tables Vol C Tables 4.2.6.8 and 6.1.1.4'

loop_
_geom_angle_atom_site_label_1
_geom_angle_atom_site_label_2
_geom_angle_atom_site_label_3
_geom_angle
C6 C1 C2 121.5(5)
C6 C1 Br1 119.0(4)
C2 C1 Br1 119.3(4)
C1 C2 C3 118.7(5)
C4 C3 C2 121.2(5)
C3 C4 C5 118.1(5)
C3 C4 C7 118.8(5)
C5 C4 C7 123.1(5)
C6 C5 C4 121.6(5)
C1 C6 C5 118.8(5)
N1 C7 C4 113.0(4)
N1 C7 C8 111.6(5)
C4 C7 C8 113.7(4)
C9 C8 C10 108.7(6)
C9 C8 C7 109.2(5)
C10 C8 C7 111.2(5)
N1 C11 C12 112.1(4)
C17 C12 C13 118.3(6)
C17 C12 C11 121.0(5)
C13 C12 C11 120.7(5)
C14 C13 C12 120.1(6)
C15 C14 C13 121.1(7)
C16 C15 C14 119.4(6)
C15 C16 C17 119.8(7)
C12 C17 C16 121.2(6)
O1 N1 C11 104.6(4)
O1 N1 C7 105.9(4)
C11 N1 C7 114.8(4)

loop_
_geom_bond_atom_site_label_1
_geom_bond_atom_site_label_2
_geom_bond_distance
Br1 C1 1.894(5)
C1 C6 1.371(8)
C1 C2 1.383(7)
C2 C3 1.388(8)
C3 C4 1.384(8)
C4 C5 1.392(8)
C4 C7 1.519(7)
C5 C6 1.379(8)
C7 N1 1.488(7)
C7 C8 1.538(8)
C8 C9 1.527(10)
C8 C10 1.527(9)
C11 N1 1.466(7)
C11 C12 1.509(8)
C12 C17 1.369(8)
C12 C13 1.395(9)
C13 C14 1.376(10)
C14 C15 1.373(11)
C15 C16 1.366(11)
C16 C17 1.397(9)
N1 O1 1.453(6)
